data_7217007
loop_
_publ_author_name
'Elistratova, Julia'
'Mikhailov, Maxim'
'Burilov, Vladimir'
'Babaev, Vasily'
'Rizvanov, Ildar'
'Mustafina, Asiya'
'Abramov, Pavel'
'Sokolov, Maxim'
'Konovalov, Alexander'
'Fedin, Vladimir'

_publ_section_title
;
 Supramolecular assemblies of triblock copolymers with hexanuclear
 molybdenum clusters for sensing antibiotics in aqueous solutions via
 energy transfer
;
_journal_issue 53
_journal_name_full 'RSC Advances'
_journal_page_first 27922
_journal_paper_doi 10.1039/c4ra02457e
_journal_volume 4
_journal_year 2014
_chemical_formula_sum 'C16 H34 I14 K2 Mo6 N2 O6'
_chemical_formula_weight 2780.89
_chemical_name_systematic
;
 ?
;
_space_group_IT_number 2
_symmetry_cell_setting triclinic
_symmetry_space_group_name_Hall '-P 1'
_symmetry_space_group_name_H-M 'P -1'
_atom_sites_solution_hydrogens geom
_atom_sites_solution_primary direct
_atom_sites_solution_secondary difmap
_audit_creation_method SHELXL-97
_cell_angle_alpha 113.4590(10)
_cell_angle_beta 99.1710(10)
_cell_angle_gamma 103.3120(10)
_cell_formula_units_Z 1
_cell_length_a 10.4798(3)
_cell_length_b 11.0059(3)
_cell_length_c 13.2185(3)
_cell_measurement_reflns_used 7952
_cell_measurement_temperature 150.0(2)
_cell_measurement_theta_max 31.0856
_cell_measurement_theta_min 3.0735
_cell_volume 1306.09(6)
_computing_cell_refinement 'Apex2 V.1.27 (Bruker, 2005)'
_computing_data_collection 'Apex2 V.1.27 (Bruker, 2005)'
_computing_data_reduction 'Apex2 V.1.27 (Bruker, 2005)'
_computing_molecular_graphics 'SHELXTL V6.22 (Bruker, 2000-2005)'
_computing_publication_material 'local programs'
_computing_structure_refinement 'SHELXL-97 (Sheldrick, 1997)'
_computing_structure_solution 'SHELXS-97 (Sheldrick, 1990)'
_diffrn_ambient_temperature 150.0(2)
_diffrn_detector_area_resol_mean 25
_diffrn_measured_fraction_theta_full 0.986
_diffrn_measured_fraction_theta_max 0.759
_diffrn_measurement_device_type 'Bruker X8Apex CCD detector'
_diffrn_measurement_method 'combined omega- and phi-scans'
_diffrn_radiation_monochromator graphite
_diffrn_radiation_source 'fine-focus sealed tube'
_diffrn_radiation_type MoK\a
_diffrn_radiation_wavelength 0.71073
_diffrn_reflns_av_R_equivalents 0.0276
_diffrn_reflns_av_sigmaI/netI 0.0381
_diffrn_reflns_limit_h_max 15
_diffrn_reflns_limit_h_min -13
_diffrn_reflns_limit_k_max 9
_diffrn_reflns_limit_k_min -15
_diffrn_reflns_limit_l_max 17
_diffrn_reflns_limit_l_min -15
_diffrn_reflns_number 13307
_diffrn_reflns_theta_full 25.00
_diffrn_reflns_theta_max 31.38
_diffrn_reflns_theta_min 3.07
_diffrn_standards_decay_% 0
_diffrn_standards_interval_count 0
_diffrn_standards_interval_time 0
_diffrn_standards_number 0
_exptl_absorpt_coefficient_mu 9.858
_exptl_absorpt_correction_T_max 0.3379
_exptl_absorpt_correction_T_min 0.2024
_exptl_absorpt_correction_type empirical
_exptl_absorpt_process_details 'based on intensities (SADABS, Bruker, 2005)'
_exptl_crystal_colour red
_exptl_crystal_density_diffrn 3.536
_exptl_crystal_density_meas ?
_exptl_crystal_density_method 'not measured'
_exptl_crystal_description plate
_exptl_crystal_F_000 1224
_exptl_crystal_size_max 0.15
_exptl_crystal_size_mid 0.07
_exptl_crystal_size_min 0.05
_refine_diff_density_max 1.080
_refine_diff_density_min -0.800
_refine_diff_density_rms 0.165
_refine_ls_extinction_method none
_refine_ls_goodness_of_fit_ref 1.040
_refine_ls_hydrogen_treatment constr
_refine_ls_matrix_type full
_refine_ls_number_parameters 215
_refine_ls_number_reflns 6541
_refine_ls_number_restraints 0
_refine_ls_restrained_S_all 1.040
_refine_ls_R_factor_all 0.0275
_refine_ls_R_factor_gt 0.0231
_refine_ls_shift/su_max 0.001
_refine_ls_shift/su_mean 0.000
_refine_ls_structure_factor_coef Fsqd
_refine_ls_weighting_details 'calc w=1/[\s^2^(Fo^2^)+(0.0141P)^2^+0.0000P] where P=(Fo^2^+2Fc^2^)/3'
_refine_ls_weighting_scheme calc
_refine_ls_wR_factor_gt 0.0484
_refine_ls_wR_factor_ref 0.0498
_reflns_number_gt 5856
_reflns_number_total 6541
_reflns_threshold_expression >2sigma(I)
_cod_data_source_file c4ra02457e2.cif
_cod_data_source_block x
_cod_depositor_comments
;
The following automatic conversions were performed:

'_exptl_crystal_density_meas' value 'none' was changed to '?' - the
value is perceived as not measured.

Automatic conversion script
Id: cif_fix_values 3008 2015-01-20 13:52:24Z robertas 
;
_cod_original_sg_symbol_H-M P-1
_cod_database_code 7217007

loop_
_symmetry_equiv_pos_as_xyz
'x, y, z'
'-x, -y, -z'

loop_
_atom_site_label
_atom_site_type_symbol
_atom_site_fract_x
_atom_site_fract_y
_atom_site_fract_z
_atom_site_U_iso_or_equiv
_atom_site_adp_type
_atom_site_occupancy
_atom_site_symmetry_multiplicity
_atom_site_calc_flag
_atom_site_refinement_flags
_atom_site_disorder_assembly
_atom_site_disorder_group
Mo1 Mo 0.41539(3) 0.58704(3) 0.42322(2) 0.01160(7) Uani 1 1 d . . .
Mo2 Mo 0.32636(3) 0.37899(3) 0.47868(2) 0.01176(7) Uani 1 1 d . . .
Mo3 Mo 0.51073(3) 0.36850(3) 0.35913(2) 0.01157(7) Uani 1 1 d . . .
I1 I 0.24340(2) 0.32687(2) 0.250689(19) 0.01598(6) Uani 1 1 d . . .
I2 I 0.22021(2) 0.59862(2) 0.542783(19) 0.01518(6) Uani 1 1 d . . .
I3 I 0.60206(2) 0.57700(2) 0.295510(19) 0.01550(6) Uani 1 1 d . . .
I4 I 0.41566(2) 0.14872(2) 0.410415(19) 0.01528(6) Uani 1 1 d . . .
I5 I 0.29022(2) 0.72646(3) 0.31439(2) 0.01914(6) Uani 1 1 d . . .
I6 I 0.06441(2) 0.19603(3) 0.44883(2) 0.02256(6) Uani 1 1 d . . .
I7 I 0.52893(3) 0.16939(3) 0.149768(19) 0.01981(6) Uani 1 1 d . . .
K1 K -0.04383(10) -0.19015(11) 0.27405(8) 0.0339(2) Uani 1 1 d . . .
O1 O -0.2774(3) -0.1222(3) 0.2526(2) 0.0332(7) Uani 1 1 d . A .
O2A O -0.2981(4) -0.3742(3) 0.0865(3) 0.0277(8) Uani 0.85 1 d P A 1
O2B O -0.2182(16) -0.2930(17) 0.0626(13) 0.014(3) Uiso 0.15 1 d P A 2
O3 O -0.1075(3) -0.4713(3) 0.1548(2) 0.0347(7) Uani 1 1 d . A .
C1 C -0.3112(5) -0.0281(5) 0.3468(4) 0.0343(10) Uani 1 1 d . . .
H1A H -0.2383 0.0065 0.4177 0.051 Uiso 1 1 calc R A .
H1B H -0.3972 -0.0772 0.3543 0.051 Uiso 1 1 calc R . .
H1C H -0.3214 0.0509 0.3334 0.051 Uiso 1 1 calc R . .
C2 C -0.3843(4) -0.1863(5) 0.1500(3) 0.0301(10) Uani 1 1 d . . .
H2A H -0.4055 -0.1139 0.1304 0.036 Uiso 1 1 calc R A .
H2B H -0.4674 -0.2389 0.1603 0.036 Uiso 1 1 calc R . .
C3 C -0.3435(5) -0.2829(6) 0.0559(4) 0.0420(12) Uani 1 1 d . A .
H3A H -0.4200 -0.3349 -0.0137 0.050 Uiso 0.85 1 d P B 1
H3B H -0.2721 -0.2292 0.0362 0.050 Uiso 0.85 1 d P C 1
H3C H -0.4040 -0.3754 0.0298 0.050 Uiso 0.15 1 d P D 2
H3D H -0.3648 -0.2606 -0.0087 0.050 Uiso 0.15 1 d P E 2
C4 C -0.2442(6) -0.4607(6) 0.0024(4) 0.0481(14) Uani 1 1 d . A .
H4A H -0.1642 -0.4056 -0.0068 0.058 Uiso 0.85 1 d P F 1
H4B H -0.3113 -0.5128 -0.0727 0.058 Uiso 0.85 1 d P G 1
H4C H -0.2006 -0.4736 -0.0598 0.058 Uiso 0.15 1 d P H 2
H4D H -0.3402 -0.5044 -0.0370 0.058 Uiso 0.15 1 d P I 2
C5 C -0.2064(5) -0.5552(5) 0.0464(4) 0.0378(11) Uani 1 1 d . . .
H5A H -0.2880 -0.6128 0.0547 0.045 Uiso 1 1 calc R A .
H5B H -0.1682 -0.6186 -0.0076 0.045 Uiso 1 1 calc R . .
C6 C -0.0722(5) -0.5538(5) 0.2065(4) 0.0373(11) Uani 1 1 d . . .
H6A H -0.0102 -0.4926 0.2839 0.056 Uiso 1 1 calc R A .
H6B H -0.0269 -0.6144 0.1600 0.056 Uiso 1 1 calc R . .
H6C H -0.1551 -0.6117 0.2114 0.056 Uiso 1 1 calc R . .
N1 N 0.0545(6) -0.1313(6) 0.1018(5) 0.0695(16) Uani 1 1 d . A .
C7 C 0.1005(5) -0.1011(5) 0.0420(5) 0.0424(12) Uani 1 1 d . . .
C8 C 0.1592(5) -0.0654(5) -0.0401(4) 0.0466(13) Uani 1 1 d . A .
H8A H 0.2330 -0.1052 -0.0536 0.070 Uiso 1 1 calc R . .
H8B H 0.1956 0.0366 -0.0087 0.070 Uiso 1 1 calc R . .
H8C H 0.0881 -0.1038 -0.1128 0.070 Uiso 1 1 calc R . .

loop_
_atom_site_aniso_label
_atom_site_aniso_U_11
_atom_site_aniso_U_22
_atom_site_aniso_U_33
_atom_site_aniso_U_23
_atom_site_aniso_U_13
_atom_site_aniso_U_12
Mo1 0.01106(15) 0.01100(14) 0.01300(15) 0.00553(12) 0.00323(12) 0.00393(12)
Mo2 0.01032(15) 0.01065(14) 0.01373(16) 0.00524(12) 0.00337(12) 0.00290(12)
Mo3 0.01124(15) 0.01055(14) 0.01223(15) 0.00443(12) 0.00314(11) 0.00379(12)
I1 0.01391(12) 0.01525(11) 0.01503(12) 0.00512(10) 0.00045(9) 0.00379(9)
I2 0.01252(11) 0.01571(11) 0.01858(12) 0.00761(10) 0.00542(9) 0.00637(9)
I3 0.01672(12) 0.01611(11) 0.01637(12) 0.00903(10) 0.00674(9) 0.00557(9)
I4 0.01565(12) 0.01090(11) 0.01851(12) 0.00604(9) 0.00485(9) 0.00403(9)
I5 0.01908(13) 0.01953(12) 0.02255(13) 0.01238(10) 0.00459(10) 0.00846(10)
I6 0.01409(12) 0.01907(13) 0.03111(15) 0.01041(11) 0.00680(10) 0.00083(10)
I7 0.02488(14) 0.01815(12) 0.01526(12) 0.00468(10) 0.00674(10) 0.00949(10)
K1 0.0324(5) 0.0363(6) 0.0306(5) 0.0110(4) 0.0072(4) 0.0157(5)
O1 0.0212(16) 0.0358(18) 0.0326(17) 0.0049(14) 0.0077(13) 0.0107(14)
O2A 0.040(2) 0.0278(19) 0.0226(17) 0.0133(15) 0.0110(15) 0.0187(17)
O3 0.0296(17) 0.0338(18) 0.0334(17) 0.0133(15) 0.0000(14) 0.0071(14)
C1 0.030(2) 0.032(2) 0.041(3) 0.014(2) 0.019(2) 0.009(2)
C2 0.034(2) 0.032(2) 0.034(2) 0.021(2) 0.009(2) 0.016(2)
C3 0.048(3) 0.051(3) 0.034(3) 0.021(2) 0.011(2) 0.026(3)
C4 0.072(4) 0.044(3) 0.024(2) 0.006(2) 0.006(2) 0.036(3)
C5 0.039(3) 0.038(3) 0.027(2) 0.006(2) 0.003(2) 0.016(2)
C6 0.029(3) 0.045(3) 0.033(3) 0.020(2) 0.001(2) 0.004(2)
N1 0.097(5) 0.067(4) 0.067(3) 0.036(3) 0.045(3) 0.041(4)
C7 0.043(3) 0.035(3) 0.051(3) 0.017(3) 0.016(3) 0.018(2)
C8 0.031(3) 0.037(3) 0.060(3) 0.015(3) 0.015(2) 0.002(2)

loop_
_atom_type_symbol
_atom_type_description
_atom_type_scat_dispersion_real
_atom_type_scat_dispersion_imag
_atom_type_scat_source
C C 0.0033 0.0016 'International Tables Vol C Tables 4.2.6.8 and 6.1.1.4'
H H 0.0000 0.0000 'International Tables Vol C Tables 4.2.6.8 and 6.1.1.4'
N N 0.0061 0.0033 'International Tables Vol C Tables 4.2.6.8 and 6.1.1.4'
O O 0.0106 0.0060 'International Tables Vol C Tables 4.2.6.8 and 6.1.1.4'
K K 0.2009 0.2494 'International Tables Vol C Tables 4.2.6.8 and 6.1.1.4'
Mo Mo -1.6832 0.6857 'International Tables Vol C Tables 4.2.6.8 and 6.1.1.4'
I I -0.4742 1.8119 'International Tables Vol C Tables 4.2.6.8 and 6.1.1.4'

loop_
_geom_angle_atom_site_label_1
_geom_angle_atom_site_label_2
_geom_angle_atom_site_label_3
_geom_angle
_geom_angle_site_symmetry_1
_geom_angle_site_symmetry_3
Mo2 Mo1 Mo2 89.792(12) 2_666 .
Mo2 Mo1 Mo3 59.651(11) 2_666 .
Mo2 Mo1 Mo3 59.706(11) . .
Mo2 Mo1 I1 120.544(13) 2_666 .
Mo2 Mo1 I1 61.004(10) . .
Mo2 Mo1 I2 121.692(13) 2_666 .
Mo2 Mo1 I2 61.094(10) . .
Mo2 Mo1 I3 61.047(10) 2_666 .
Mo2 Mo1 I3 120.548(13) . .
Mo2 Mo1 I4 60.880(10) 2_666 2_666
Mo2 Mo1 I4 121.160(13) . 2_666
Mo2 Mo1 I5 134.357(14) 2_666 .
Mo2 Mo1 I5 135.796(14) . .
Mo3 Mo1 Mo2 60.147(11) 2_666 2_666
Mo3 Mo1 Mo2 59.872(11) 2_666 .
Mo3 Mo1 Mo3 89.667(12) 2_666 .
Mo3 Mo1 I1 120.873(13) 2_666 .
Mo3 Mo1 I1 60.903(10) . .
Mo3 Mo1 I2 61.546(10) 2_666 .
Mo3 Mo1 I2 120.785(13) . .
Mo3 Mo1 I3 121.192(13) 2_666 .
Mo3 Mo1 I3 60.855(10) . .
Mo3 Mo1 I4 61.288(10) 2_666 2_666
Mo3 Mo1 I4 120.525(13) . 2_666
Mo3 Mo1 I5 133.112(14) 2_666 .
Mo3 Mo1 I5 137.214(13) . .
I1 Mo1 I5 90.814(10) . .
I2 Mo1 I1 89.631(11) . .
I2 Mo1 I3 177.158(12) . .
I2 Mo1 I4 90.949(11) . 2_666
I2 Mo1 I5 87.582(10) . .
I3 Mo1 I1 89.365(11) . .
I3 Mo1 I4 89.952(11) . 2_666
I3 Mo1 I5 89.773(10) . .
I4 Mo1 I1 177.714(12) 2_666 .
I4 Mo1 I5 87.002(11) 2_666 .
Mo1 Mo2 Mo1 90.208(12) 2_666 .
Mo1 Mo2 I1 120.858(13) 2_666 .
Mo1 Mo2 I1 61.252(10) . .
Mo1 Mo2 I2 121.886(13) 2_666 .
Mo1 Mo2 I2 60.970(10) . .
Mo1 Mo2 I3 61.166(10) 2_666 2_666
Mo1 Mo2 I3 120.821(13) . 2_666
Mo1 Mo2 I4 61.357(10) 2_666 .
Mo1 Mo2 I4 121.556(13) . .
Mo1 Mo2 I6 134.326(13) 2_666 .
Mo1 Mo2 I6 135.463(13) . .
Mo3 Mo2 Mo1 60.453(11) 2_666 2_666
Mo3 Mo2 Mo1 59.705(11) . 2_666
Mo3 Mo2 Mo1 59.677(11) 2_666 .
Mo3 Mo2 Mo1 60.260(11) . .
Mo3 Mo2 Mo3 89.876(13) 2_666 .
Mo3 Mo2 I1 120.926(13) 2_666 .
Mo3 Mo2 I1 61.166(10) . .
Mo3 Mo2 I2 61.440(10) 2_666 .
Mo3 Mo2 I2 121.216(13) . .
Mo3 Mo2 I3 61.150(10) 2_666 2_666
Mo3 Mo2 I3 120.870(13) . 2_666
Mo3 Mo2 I4 121.805(13) 2_666 .
Mo3 Mo2 I4 61.315(10) . .
Mo3 Mo2 I6 134.601(14) 2_666 .
Mo3 Mo2 I6 135.520(14) . .
I1 Mo2 I6 89.382(11) . .
I2 Mo2 I1 89.699(10) . .
I2 Mo2 I6 88.388(11) . .
I3 Mo2 I1 177.481(14) 2_666 .
I3 Mo2 I2 90.265(11) 2_666 .
I3 Mo2 I6 88.099(11) 2_666 .
I4 Mo2 I1 89.599(11) . .
I4 Mo2 I2 176.415(13) . .
I4 Mo2 I3 90.281(10) . 2_666
I4 Mo2 I6 88.089(11) . .
Mo1 Mo3 Mo1 90.334(12) 2_666 .
Mo1 Mo3 Mo2 60.451(11) 2_666 2_666
Mo1 Mo3 Mo2 60.150(11) 2_666 .
Mo1 Mo3 I1 121.349(13) 2_666 .
Mo1 Mo3 I1 61.196(10) . .
Mo1 Mo3 I2 61.103(10) 2_666 2_666
Mo1 Mo3 I2 121.013(13) . 2_666
Mo1 Mo3 I3 121.620(13) 2_666 .
Mo1 Mo3 I3 60.999(10) . .
Mo1 Mo3 I4 61.355(10) 2_666 .
Mo1 Mo3 I4 120.919(13) . .
Mo1 Mo3 I7 133.636(13) 2_666 .
Mo1 Mo3 I7 136.030(13) . .
Mo2 Mo3 Mo1 59.897(11) 2_666 .
Mo2 Mo3 Mo1 60.034(11) . .
Mo2 Mo3 Mo2 90.126(13) 2_666 .
Mo2 Mo3 I1 121.082(13) 2_666 .
Mo2 Mo3 I1 61.212(10) . .
Mo2 Mo3 I2 61.122(10) 2_666 2_666
Mo2 Mo3 I2 121.252(13) . 2_666
Mo2 Mo3 I3 61.176(10) 2_666 .
Mo2 Mo3 I3 121.020(13) . .
Mo2 Mo3 I4 121.806(13) 2_666 .
Mo2 Mo3 I4 60.903(10) . .
Mo2 Mo3 I7 134.835(14) 2_666 .
Mo2 Mo3 I7 135.024(14) . .
I1 Mo3 I2 177.130(14) . 2_666
I1 Mo3 I7 89.303(11) . .
I2 Mo3 I7 87.838(11) 2_666 .
I3 Mo3 I1 89.606(10) . .
I3 Mo3 I2 90.103(11) . 2_666
I3 Mo3 I4 176.861(13) . .
I3 Mo3 I7 89.230(11) . .
I4 Mo3 I1 89.400(11) . .
I4 Mo3 I2 90.741(10) . 2_666
I4 Mo3 I7 87.781(11) . .
Mo2 I1 Mo1 57.743(9) . .
Mo3 I1 Mo1 57.900(9) . .
Mo3 I1 Mo2 57.623(9) . .
Mo1 I2 Mo2 57.936(9) . .
Mo1 I2 Mo3 57.350(9) . 2_666
Mo2 I2 Mo3 57.437(10) . 2_666
Mo2 I3 Mo1 57.786(9) 2_666 .
Mo3 I3 Mo1 58.146(9) . .
Mo3 I3 Mo2 57.673(9) . 2_666
Mo2 I4 Mo1 57.764(10) . 2_666
Mo2 I4 Mo3 57.782(10) . .
Mo3 I4 Mo1 57.357(10) . 2_666
Mo1 I5 K1 138.458(19) . 1_565
Mo2 I6 K1 122.773(19) . .
Mo2 I6 K1 109.968(19) . 2_556
K1 I6 K1 96.01(2) . 2_556
I6 K1 I5 103.52(2) . 1_545
I6 K1 I5 87.63(2) 2_556 1_545
I6 K1 I6 83.99(2) . 2_556
O1 K1 I5 177.94(7) . 1_545
O1 K1 I6 74.58(7) . .
O1 K1 I6 91.35(7) . 2_556
O1 K1 O2A 56.51(9) . .
O1 K1 C3 41.81(10) . .
O1 K1 C4 78.85(11) . .
O1 K1 N1 99.50(13) . .
O2A K1 I5 125.54(7) . 1_545
O2A K1 I6 127.75(7) . .
O2A K1 I6 112.13(7) . 2_556
O2A K1 C3 22.16(10) . .
O2A K1 C4 23.68(11) . .
O2B K1 I5 121.3(3) . 1_545
O2B K1 I6 115.4(3) . .
O2B K1 I6 136.3(3) . 2_556
O2B K1 O1 60.5(3) . .
O2B K1 O2A 25.0(3) . .
O2B K1 C3 19.4(3) . .
O2B K1 C4 26.4(3) . .
O2B K1 N1 61.0(4) . .
O3 K1 I5 72.99(7) . 1_545
O3 K1 I6 176.28(7) . .
O3 K1 I6 94.46(7) . 2_556
O3 K1 O1 108.88(10) . .
O3 K1 O2A 55.97(9) . .
O3 K1 O2B 68.0(3) . .
O3 K1 C3 77.23(10) . .
O3 K1 C4 41.64(10) . .
O3 K1 N1 94.80(13) . .
C3 K1 I5 140.14(9) . 1_545
C3 K1 I6 106.47(9) . .
C3 K1 I6 120.88(9) . 2_556
C4 K1 I5 103.20(9) . 1_545
C4 K1 I6 141.72(9) . .
C4 K1 I6 124.00(10) . 2_556
C4 K1 C3 38.75(11) . .
N1 K1 I5 81.08(11) . 1_545
N1 K1 I6 85.85(11) . .
N1 K1 I6 162.62(12) . 2_556
N1 K1 O2A 85.22(13) . .
N1 K1 C3 75.60(14) . .
N1 K1 C4 71.83(15) . .
C1 O1 K1 123.6(2) . .
C2 O1 K1 123.9(2) . .
C2 O1 C1 112.2(3) . .
C3 O2A K1 103.3(3) . .
C3 O2A C4 112.9(4) . .
C4 O2A K1 100.5(3) . .
C3 O2B K1 118.1(9) . .
C3 O2B C4 104.1(10) . .
C4 O2B K1 105.8(7) . .
C5 O3 K1 124.4(2) . .
C6 O3 K1 122.3(2) . .
C6 O3 C5 111.4(3) . .
O1 C2 C3 109.7(4) . .
O2A C3 K1 54.5(2) . .
O2A C3 C2 110.9(4) . .
O2B C3 K1 42.5(7) . .
O2B C3 O2A 55.0(7) . .
O2B C3 C2 125.2(8) . .
C2 C3 K1 84.4(3) . .
O2A C4 K1 55.8(2) . .
O2A C4 O2B 47.7(6) . .
O2A C4 C5 105.5(4) . .
O2B C4 K1 47.8(5) . .
C5 C4 K1 85.2(3) . .
C5 C4 O2B 132.6(6) . .
O3 C5 C4 107.9(4) . .
C7 N1 K1 174.8(5) . .
N1 C7 C8 178.3(6) . .

loop_
_geom_bond_atom_site_label_1
_geom_bond_atom_site_label_2
_geom_bond_distance
_geom_bond_site_symmetry_2
Mo1 Mo2 2.6786(4) 2_666
Mo1 Mo2 2.6874(4) .
Mo1 Mo3 2.6666(4) 2_666
Mo1 Mo3 2.6935(4) .
Mo1 I1 2.7862(4) .
Mo1 I2 2.7728(4) .
Mo1 I3 2.7735(4) .
Mo1 I4 2.7792(4) 2_666
Mo1 I5 2.8684(3) .
Mo2 Mo1 2.6786(4) 2_666
Mo2 Mo3 2.6719(4) 2_666
Mo2 Mo3 2.6785(4) .
Mo2 I1 2.7796(4) .
Mo2 I2 2.7761(4) .
Mo2 I3 2.7703(4) 2_666
Mo2 I4 2.7664(4) .
Mo2 I6 2.8676(4) .
Mo3 Mo1 2.6666(4) 2_666
Mo3 Mo2 2.6719(4) 2_666
Mo3 I1 2.7783(4) .
Mo3 I2 2.7845(4) 2_666
Mo3 I3 2.7696(4) .
Mo3 I4 2.7774(4) .
Mo3 I7 2.8337(4) .
I2 Mo3 2.7845(4) 2_666
I3 Mo2 2.7703(4) 2_666
I4 Mo1 2.7792(4) 2_666
I5 K1 3.8284(10) 1_565
I6 K1 3.7169(10) .
I6 K1 3.7286(10) 2_556
K1 I5 3.8283(10) 1_545
K1 I6 3.7287(10) 2_556
K1 O1 2.724(3) .
K1 O2A 2.960(4) .
K1 O2B 2.708(15) .
K1 O3 2.709(3) .
K1 C3 3.537(5) .
K1 C4 3.518(5) .
K1 N1 2.878(6) .
O1 C1 1.426(5) .
O1 C2 1.407(5) .
O2A C3 1.372(5) .
O2A C4 1.437(6) .
O2B C3 1.335(16) .
O2B C4 1.625(17) .
O3 C5 1.418(5) .
O3 C6 1.412(5) .
C2 C3 1.479(6) .
C4 C5 1.475(6) .
N1 C7 1.107(7) .
C7 C8 1.466(7) .
